data_7059712
loop_
_publ_author_name
'Roy, Satabdi'
'Banerjee, Atanu'
'Lima, Sudhir'
'Horn Jr, Adolfo'
'Sampaio, Raquel M. S. N.'
'Ribeiro, N\'adia'
'Correia, Isabel'
'Avecilla, Fernando'
'Carvalho, M. Fernanda N. N.'
'Kuznetsov, Maxim L.'
'Pessoa, Jo\~ao Costa'
'Kaminsky, Werner'
'Dinda, Rupam'

_publ_section_title
;
 Unusual chemistry of Cu(ii) salan complexes: synthesis, characterization
 and superoxide dismutase activity
;
_journal_issue 27
_journal_name_full 'New Journal of Chemistry'
_journal_page_first 11457
_journal_page_last 11470
_journal_paper_doi 10.1039/D0NJ01892A
_journal_volume 44
_journal_year 2020
_chemical_formula_moiety 'C26 H35 Cl2 N2 O2'
_chemical_formula_sum 'C26 H35 Cl2 N2 O2'
_chemical_formula_weight 478.46
_space_group_IT_number 2
_space_group_name_Hall '-P 1'
_space_group_name_H-M_alt 'P -1'
_symmetry_cell_setting triclinic
_symmetry_space_group_name_Hall '-P 1'
_symmetry_space_group_name_H-M 'P -1'
_atom_sites_solution_hydrogens geom
_atom_sites_solution_primary direct
_atom_sites_solution_secondary difmap
_audit_creation_method SHELXL-97
_audit_update_record
;
2019-10-02 deposited with the CCDC.	2020-06-18 downloaded from the CCDC.
;
_cell_angle_alpha 98.933(2)
_cell_angle_beta 92.810(2)
_cell_angle_gamma 116.519(2)
_cell_formula_units_Z 2
_cell_length_a 9.6699(5)
_cell_length_b 10.4890(5)
_cell_length_c 14.1542(7)
_cell_measurement_reflns_used 53263
_cell_measurement_temperature 100(2)
_cell_measurement_theta_max 52.757
_cell_measurement_theta_min 4.428
_cell_volume 1257.57(11)
_computing_cell_refinement 'SAINT V7.68A (Bruker: Madison, 2009 ) in Apex2 suite'
_computing_data_collection 'Apex2, Bruker Instrument Service v2010, 1-2'
_computing_data_reduction 'SAINT and XPREP Version 2008/2 (Sheldrick, Bruker AXS Inc.)'
_computing_molecular_graphics 'Bruker SHELXTL'
_computing_publication_material 'Bruker SHELXTL'
_computing_structure_refinement 'XL (Sheldrick, 2008)'
_computing_structure_solution 'SHELXT 2014/5 (Sheldrick, 2014)'
_diffrn_ambient_temperature 100(2)
_diffrn_measured_fraction_theta_full 0.997
_diffrn_measured_fraction_theta_max 0.997
_diffrn_measurement_device_type 'CCD area detector'
_diffrn_measurement_method 'phi and omega scans'
_diffrn_radiation_monochromator graphite
_diffrn_radiation_source 'fine-focus sealed tube'
_diffrn_radiation_type MoK\a
_diffrn_radiation_wavelength 0.71073
_diffrn_reflns_av_R_equivalents 0.0262
_diffrn_reflns_av_unetI/netI 0.0128
_diffrn_reflns_limit_h_max 12
_diffrn_reflns_limit_h_min -12
_diffrn_reflns_limit_k_max 13
_diffrn_reflns_limit_k_min -13
_diffrn_reflns_limit_l_max 17
_diffrn_reflns_limit_l_min -17
_diffrn_reflns_number 53243
_diffrn_reflns_theta_full 26.40
_diffrn_reflns_theta_max 26.40
_diffrn_reflns_theta_min 1.47
_exptl_absorpt_coefficient_mu 0.283
_exptl_absorpt_correction_T_max 0.9434
_exptl_absorpt_correction_T_min 0.8886
_exptl_absorpt_correction_type multi-scan
_exptl_absorpt_process_details SADABS
_exptl_crystal_colour Colourless
_exptl_crystal_density_diffrn 1.264
_exptl_crystal_density_method 'not measured'
_exptl_crystal_description Block
_exptl_crystal_F_000 510
_exptl_crystal_size_max 0.43
_exptl_crystal_size_mid 0.27
_exptl_crystal_size_min 0.21
_refine_diff_density_max 0.494
_refine_diff_density_min -0.651
_refine_diff_density_rms 0.050
_refine_ls_extinction_method none
_refine_ls_goodness_of_fit_ref 1.079
_refine_ls_hydrogen_treatment mixed
_refine_ls_matrix_type full
_refine_ls_number_parameters 359
_refine_ls_number_reflns 5146
_refine_ls_number_restraints 24
_refine_ls_restrained_S_all 1.091
_refine_ls_R_factor_all 0.0517
_refine_ls_R_factor_gt 0.0476
_refine_ls_shift/su_max 0.000
_refine_ls_shift/su_mean 0.000
_refine_ls_structure_factor_coef Fsqd
_refine_ls_weighting_details 'calc w=1/[\s^2^(Fo^2^)+(0.0477P)^2^+1.0576P] where P=(Fo^2^+2Fc^2^)/3'
_refine_ls_weighting_scheme calc
_refine_ls_wR_factor_gt 0.1170
_refine_ls_wR_factor_ref 0.1218
_reflns_number_gt 4711
_reflns_number_total 5146
_reflns_threshold_expression >2sigma(I)
_cod_data_source_file d0nj01892a2.cif
_cod_data_source_block H2L3
_cod_depositor_comments
;
The following automatic conversions were performed:

data item '_symmetry_cell_setting' value 'Triclinic' was changed to
'triclinic' in accordance with the
/home/data/users/saulius/crontab/automatic-downloads/rss-feeds/RSC/lib/dictionaries/cif_core.dic
dictionary named 'cif_core.dic' version 2.4.2 last updated on
2011-04-26.

Automatic conversion script
Id: cif_fix_values 7556 2019-12-06 15:28:31Z antanas 

 Adding full bibliography for 7059712--7059715.cif.

 Adding full bibliography for 7059712--7059715.cif.
;
_cod_original_sg_symbol_Hall -P1
_cod_original_sg_symbol_H-M P-1
_cod_database_code 7059712

loop_
_symmetry_equiv_pos_as_xyz
'x, y, z'
'-x, -y, -z'

loop_
_atom_site_label
_atom_site_type_symbol
_atom_site_fract_x
_atom_site_fract_y
_atom_site_fract_z
_atom_site_U_iso_or_equiv
_atom_site_adp_type
_atom_site_occupancy
_atom_site_symmetry_multiplicity
_atom_site_calc_flag
_atom_site_refinement_flags
_atom_site_disorder_assembly
_atom_site_disorder_group
Cl1 Cl -0.36920(7) -0.36585(8) 0.11705(4) 0.0678(3) Uani 1 1 d . . .
O1 O 0.20353(18) -0.14428(18) -0.06266(11) 0.0391(4) Uani 1 1 d . B .
H1O H 0.270(3) -0.070(3) -0.024(2) 0.053(8) Uiso 1 1 d . . .
N1 N 0.34847(18) 0.05432(18) 0.09328(12) 0.0305(4) Uani 1 1 d . B .
C1 C 0.5397(3) 0.2357(2) 0.22240(15) 0.0396(5) Uani 1 1 d DU . .
H1 H 0.641(3) 0.251(3) 0.2283(19) 0.047(7) Uiso 1 1 d . . .
Cl2 Cl 0.39610(7) -0.42266(7) 0.44872(4) 0.04508(16) Uani 1 1 d . . .
O2 O 0.23097(17) 0.02689(15) 0.37049(10) 0.0319(3) Uani 1 1 d . . .
H2O H 0.299(3) 0.076(3) 0.332(2) 0.061(9) Uiso 1 1 d . . .
N2 N 0.44531(18) 0.09737(17) 0.25398(11) 0.0282(3) Uani 1 1 d . B .
C2 C 0.4738(2) 0.2074(2) 0.11676(17) 0.0400(5) Uani 1 1 d DU B .
H2 H 0.4106 0.2590 0.1226 0.048 Uiso 1 1 calc R A 2
C3 C 0.3895(2) -0.0136(2) 0.16507(13) 0.0291(4) Uani 1 1 d . . .
H3B H 0.298(3) -0.101(2) 0.1735(16) 0.030(5) Uiso 1 1 d . . .
H3A H 0.476(3) -0.038(2) 0.1441(16) 0.033(6) Uiso 1 1 d . . .
C4 C 0.1920(2) 0.0456(2) 0.10083(14) 0.0283(4) Uani 1 1 d . . .
H4B H 0.184(2) 0.084(2) 0.1656(16) 0.026(5) Uiso 1 1 d . . .
H4A H 0.184(3) 0.112(2) 0.0610(16) 0.032(6) Uiso 1 1 d . . .
C5 C 0.0613(2) -0.1068(2) 0.06450(13) 0.0266(4) Uani 1 1 d . B .
C6 C -0.0741(2) -0.1575(2) 0.10936(13) 0.0300(4) Uani 1 1 d . . .
C7 C -0.1933(2) -0.2953(2) 0.06815(14) 0.0371(5) Uani 1 1 d . B .
C8 C -0.1806(3) -0.3812(2) -0.01235(14) 0.0367(5) Uani 1 1 d . . .
H8 H -0.267(3) -0.476(3) -0.0355(17) 0.039(6) Uiso 1 1 d . . .
C9 C -0.0472(2) -0.3329(2) -0.05656(13) 0.0319(4) Uani 1 1 d . B .
C10 C 0.0729(2) -0.1936(2) -0.01753(13) 0.0292(4) Uani 1 1 d . . .
C11 C -0.0279(3) -0.4244(2) -0.14419(15) 0.0383(5) Uani 1 1 d . . .
H11 H 0.076(3) -0.409(3) -0.1347(19) 0.048(7) Uiso 1 1 d . . .
C12 C -0.1404(3) -0.5859(2) -0.15875(16) 0.0461(6) Uani 1 1 d . B .
H12A H -0.1330 -0.6199 -0.1005 0.069 Uiso 1 1 calc R . .
H12B H -0.1141 -0.6385 -0.2104 0.069 Uiso 1 1 calc R . .
H12C H -0.2450 -0.6010 -0.1746 0.069 Uiso 1 1 calc R . .
C13 C -0.0408(4) -0.3682(3) -0.23583(16) 0.0527(7) Uani 1 1 d . B .
H13A H -0.1424 -0.3743 -0.2473 0.079 Uiso 1 1 calc R . .
H13B H -0.0252 -0.4262 -0.2896 0.079 Uiso 1 1 calc R . .
H13C H 0.0371 -0.2688 -0.2282 0.079 Uiso 1 1 calc R . .
C14 C -0.0920(2) -0.0659(2) 0.19596(15) 0.0384(5) Uani 1 1 d . B .
H14A H -0.0067 -0.0365 0.2458 0.058 Uiso 1 1 calc R . .
H14B H -0.1884 -0.1215 0.2192 0.058 Uiso 1 1 calc R . .
H14C H -0.0924 0.0186 0.1782 0.058 Uiso 1 1 calc R . .
C15 C 0.6181(3) -0.1615(3) 0.37476(17) 0.0410(5) Uani 1 1 d . . .
H15A H 0.6642 -0.1712 0.4331 0.062 Uiso 1 1 calc R . .
H15B H 0.6843 -0.0691 0.3593 0.062 Uiso 1 1 calc R . .
H15C H 0.6062 -0.2380 0.3230 0.062 Uiso 1 1 calc R . .
C16 C 0.4181(2) -0.0653(2) 0.36862(12) 0.0276(4) Uani 1 1 d . B .
C17 C 0.4605(2) -0.1708(2) 0.38873(13) 0.0300(4) Uani 1 1 d . . .
C18 C 0.3518(2) -0.2857(2) 0.42478(13) 0.0308(4) Uani 1 1 d . . .
C19 C 0.2083(2) -0.2975(2) 0.44327(13) 0.0290(4) Uani 1 1 d . . .
H19 H 0.137(3) -0.379(2) 0.4681(16) 0.030(5) Uiso 1 1 d . . .
C20 C 0.1654(2) -0.1924(2) 0.42507(13) 0.0272(4) Uani 1 1 d . . .
C21 C 0.2719(2) -0.0772(2) 0.38773(12) 0.0267(4) Uani 1 1 d . . .
C22 C 0.0058(2) -0.2076(2) 0.44272(15) 0.0342(4) Uani 1 1 d . . .
H22 H 0.004(3) -0.118(3) 0.4331(18) 0.045(7) Uiso 1 1 d . . .
C23 C -0.0219(3) -0.2173(3) 0.54704(17) 0.0455(5) Uani 1 1 d . . .
H23A H -0.0214 -0.3037 0.5610 0.068 Uiso 1 1 calc R . .
H23B H -0.1211 -0.2206 0.5563 0.068 Uiso 1 1 calc R . .
H23C H 0.0592 -0.1336 0.5895 0.068 Uiso 1 1 calc R . .
C24 C -0.1215(3) -0.3387(3) 0.37401(19) 0.0474(6) Uani 1 1 d . . .
H24A H -0.1060 -0.3280 0.3086 0.071 Uiso 1 1 calc R . .
H24B H -0.2214 -0.3457 0.3854 0.071 Uiso 1 1 calc R . .
H24C H -0.1173 -0.4253 0.3845 0.071 Uiso 1 1 calc R . .
C25 C 0.5275(2) 0.0657(2) 0.32975(14) 0.0334(4) Uani 1 1 d . . .
H25B H 0.616(3) 0.056(3) 0.3077(19) 0.047(7) Uiso 1 1 d . . .
H25A H 0.575(3) 0.153(3) 0.3805(18) 0.042(6) Uiso 1 1 d . . .
C26A C 0.5079(5) 0.3549(3) 0.2800(2) 0.0519(11) Uani 0.701(5) 1 d PDU B 1
H26A H 0.3990 0.3284 0.2678 0.078 Uiso 0.701(5) 1 calc PR B 1
H26B H 0.5682 0.4455 0.2605 0.078 Uiso 0.701(5) 1 calc PR B 1
H26C H 0.5366 0.3651 0.3477 0.078 Uiso 0.701(5) 1 calc PR B 1
C26B C 0.5618(8) 0.2702(9) 0.0539(6) 0.046(2) Uani 0.299(5) 1 d PDU B 2
H26D H 0.6135 0.2149 0.0293 0.055 Uiso 0.299(5) 1 calc PR B 2
H26E H 0.6381 0.3666 0.0845 0.055 Uiso 0.299(5) 1 calc PR B 2
H26F H 0.4984 0.2752 0.0017 0.055 Uiso 0.299(5) 1 calc PR B 2

loop_
_atom_site_aniso_label
_atom_site_aniso_U_11
_atom_site_aniso_U_22
_atom_site_aniso_U_33
_atom_site_aniso_U_23
_atom_site_aniso_U_13
_atom_site_aniso_U_12
Cl1 0.0438(3) 0.0663(4) 0.0390(3) -0.0037(3) 0.0122(3) -0.0180(3)
O1 0.0368(8) 0.0430(9) 0.0257(7) 0.0029(6) 0.0039(6) 0.0095(7)
N1 0.0258(8) 0.0293(8) 0.0302(8) 0.0093(7) -0.0007(6) 0.0066(7)
C1 0.0356(11) 0.0331(11) 0.0315(11) 0.0041(8) -0.0001(9) 0.0007(9)
Cl2 0.0529(3) 0.0546(3) 0.0499(3) 0.0148(3) 0.0040(2) 0.0429(3)
O2 0.0382(8) 0.0350(7) 0.0338(7) 0.0110(6) 0.0093(6) 0.0249(6)
N2 0.0273(8) 0.0277(8) 0.0245(8) 0.0011(6) 0.0006(6) 0.0099(7)
C2 0.0275(10) 0.0342(11) 0.0461(12) 0.0132(9) -0.0047(9) 0.0028(9)
C3 0.0300(10) 0.0293(10) 0.0249(9) 0.0025(7) -0.0017(7) 0.0123(8)
C4 0.0275(9) 0.0246(9) 0.0273(9) 0.0054(7) -0.0031(7) 0.0079(8)
C5 0.0275(9) 0.0250(9) 0.0224(8) 0.0069(7) -0.0040(7) 0.0079(7)
C6 0.0311(10) 0.0293(9) 0.0218(9) 0.0050(7) -0.0016(7) 0.0077(8)
C7 0.0333(10) 0.0355(11) 0.0253(9) 0.0081(8) 0.0013(8) 0.0004(9)
C8 0.0417(11) 0.0263(10) 0.0250(9) 0.0049(8) -0.0061(8) 0.0018(9)
C9 0.0415(11) 0.0277(9) 0.0220(9) 0.0056(7) -0.0051(8) 0.0126(8)
C10 0.0330(10) 0.0311(10) 0.0207(8) 0.0070(7) -0.0021(7) 0.0124(8)
C11 0.0523(13) 0.0330(11) 0.0262(10) 0.0011(8) -0.0051(9) 0.0191(10)
C12 0.0693(16) 0.0320(11) 0.0338(11) 0.0005(9) -0.0092(11) 0.0240(11)
C13 0.091(2) 0.0391(12) 0.0247(10) 0.0020(9) 0.0002(11) 0.0292(13)
C14 0.0311(10) 0.0395(11) 0.0321(10) 0.0001(9) 0.0025(8) 0.0079(9)
C15 0.0390(12) 0.0557(14) 0.0415(12) 0.0076(10) 0.0074(9) 0.0336(11)
C16 0.0309(9) 0.0373(10) 0.0162(8) -0.0014(7) -0.0015(7) 0.0198(8)
C17 0.0316(10) 0.0437(11) 0.0188(8) -0.0030(8) -0.0017(7) 0.0244(9)
C18 0.0402(11) 0.0405(11) 0.0221(9) 0.0013(8) -0.0021(8) 0.0299(9)
C19 0.0350(10) 0.0365(10) 0.0226(9) 0.0052(8) 0.0017(7) 0.0231(9)
C20 0.0334(10) 0.0354(10) 0.0208(8) 0.0044(7) 0.0032(7) 0.0233(8)
C21 0.0340(10) 0.0337(10) 0.0183(8) 0.0011(7) 0.0011(7) 0.0222(8)
C22 0.0386(11) 0.0405(11) 0.0390(11) 0.0152(9) 0.0134(9) 0.0285(9)
C23 0.0516(14) 0.0545(14) 0.0461(13) 0.0169(11) 0.0243(11) 0.0342(12)
C24 0.0347(11) 0.0610(15) 0.0552(14) 0.0114(12) 0.0017(10) 0.0301(11)
C25 0.0281(10) 0.0431(12) 0.0240(9) 0.0013(8) -0.0029(8) 0.0144(9)
C26A 0.080(3) 0.0263(16) 0.0332(17) -0.0007(12) 0.0005(16) 0.0129(16)
C26B 0.031(4) 0.052(5) 0.044(4) 0.014(3) 0.005(3) 0.009(3)

loop_
_atom_type_symbol
_atom_type_description
_atom_type_scat_dispersion_real
_atom_type_scat_dispersion_imag
_atom_type_scat_source
C C 0.0033 0.0016 'International Tables Vol C Tables 4.2.6.8 and 6.1.1.4'
H H 0.0000 0.0000 'International Tables Vol C Tables 4.2.6.8 and 6.1.1.4'
N N 0.0061 0.0033 'International Tables Vol C Tables 4.2.6.8 and 6.1.1.4'
O O 0.0106 0.0060 'International Tables Vol C Tables 4.2.6.8 and 6.1.1.4'
Cl Cl 0.1484 0.1585 'International Tables Vol C Tables 4.2.6.8 and 6.1.1.4'

loop_
_geom_angle_atom_site_label_1
_geom_angle_atom_site_label_2
_geom_angle_atom_site_label_3
_geom_angle
_geom_angle_site_symmetry_1
_geom_angle_site_symmetry_3
_geom_angle_publ_flag
C10 O1 H1O 104.9(19) . . ?
C3 N1 C4 111.42(15) . . ?
C3 N1 C2 103.50(15) . . ?
C4 N1 C2 111.62(16) . . ?
N2 C1 C2 104.30(16) . . ?
N2 C1 C26A 108.3(2) . . ?
C2 C1 C26A 108.6(2) . . ?
N2 C1 H1 106.9(17) . . ?
C2 C1 H1 111.2(17) . . ?
C26A C1 H1 116.7(17) . . ?
C21 O2 H2O 104.8(19) . . ?
C3 N2 C25 113.38(16) . . ?
C3 N2 C1 104.60(15) . . ?
C25 N2 C1 114.75(16) . . ?
C26B C2 N1 122.8(4) . . ?
C26B C2 C1 121.4(4) . . ?
N1 C2 C1 106.40(16) . . ?
C26B C2 H2 100.2 . . ?
N1 C2 H2 100.2 . . ?
C1 C2 H2 100.2 . . ?
N1 C3 N2 104.44(15) . . ?
N1 C3 H3B 111.0(13) . . ?
N2 C3 H3B 110.8(13) . . ?
N1 C3 H3A 109.3(13) . . ?
N2 C3 H3A 110.8(13) . . ?
H3B C3 H3A 110.4(18) . . ?
N1 C4 C5 112.41(16) . . ?
N1 C4 H4B 111.5(12) . . ?
C5 C4 H4B 111.1(12) . . ?
N1 C4 H4A 105.9(13) . . ?
C5 C4 H4A 109.8(13) . . ?
H4B C4 H4A 105.7(17) . . ?
C10 C5 C6 120.23(17) . . ?
C10 C5 C4 119.57(17) . . ?
C6 C5 C4 120.09(17) . . ?
C7 C6 C5 116.83(18) . . ?
C7 C6 C14 121.51(18) . . ?
C5 C6 C14 121.64(17) . . ?
C8 C7 C6 122.69(19) . . ?
C8 C7 Cl1 117.14(15) . . ?
C6 C7 Cl1 120.16(17) . . ?
C9 C8 C7 120.96(18) . . ?
C9 C8 H8 121.1(14) . . ?
C7 C8 H8 117.9(14) . . ?
C8 C9 C10 117.32(18) . . ?
C8 C9 C11 122.60(18) . . ?
C10 C9 C11 120.08(19) . . ?
O1 C10 C9 117.37(18) . . ?
O1 C10 C5 120.69(17) . . ?
C9 C10 C5 121.93(18) . . ?
C9 C11 C12 113.8(2) . . ?
C9 C11 C13 111.28(18) . . ?
C12 C11 C13 110.01(18) . . ?
C9 C11 H11 106.1(16) . . ?
C12 C11 H11 110.1(16) . . ?
C13 C11 H11 105.2(16) . . ?
C11 C12 H12A 109.5 . . ?
C11 C12 H12B 109.5 . . ?
H12A C12 H12B 109.5 . . ?
C11 C12 H12C 109.5 . . ?
H12A C12 H12C 109.5 . . ?
H12B C12 H12C 109.5 . . ?
C11 C13 H13A 109.5 . . ?
C11 C13 H13B 109.5 . . ?
H13A C13 H13B 109.5 . . ?
C11 C13 H13C 109.5 . . ?
H13A C13 H13C 109.5 . . ?
H13B C13 H13C 109.5 . . ?
C6 C14 H14A 109.5 . . ?
C6 C14 H14B 109.5 . . ?
H14A C14 H14B 109.5 . . ?
C6 C14 H14C 109.5 . . ?
H14A C14 H14C 109.5 . . ?
H14B C14 H14C 109.5 . . ?
C17 C15 H15A 109.5 . . ?
C17 C15 H15B 109.5 . . ?
H15A C15 H15B 109.5 . . ?
C17 C15 H15C 109.5 . . ?
H15A C15 H15C 109.5 . . ?
H15B C15 H15C 109.5 . . ?
C17 C16 C21 119.59(18) . . ?
C17 C16 C25 122.14(17) . . ?
C21 C16 C25 118.24(17) . . ?
C18 C17 C16 117.33(17) . . ?
C18 C17 C15 120.04(18) . . ?
C16 C17 C15 122.62(19) . . ?
C19 C18 C17 123.04(18) . . ?
C19 C18 Cl2 117.49(16) . . ?
C17 C18 Cl2 119.47(15) . . ?
C18 C19 C20 120.32(19) . . ?
C18 C19 H19 120.3(13) . . ?
C20 C19 H19 119.4(13) . . ?
C21 C20 C19 117.57(17) . . ?
C21 C20 C22 122.08(16) . . ?
C19 C20 C22 120.32(18) . . ?
O2 C21 C20 117.85(16) . . ?
O2 C21 C16 120.02(18) . . ?
C20 C21 C16 122.13(17) . . ?
C20 C22 C24 110.62(17) . . ?
C20 C22 C23 111.99(17) . . ?
C24 C22 C23 110.5(2) . . ?
C20 C22 H22 107.1(15) . . ?
C24 C22 H22 110.9(15) . . ?
C23 C22 H22 105.5(15) . . ?
C22 C23 H23A 109.5 . . ?
C22 C23 H23B 109.5 . . ?
H23A C23 H23B 109.5 . . ?
C22 C23 H23C 109.5 . . ?
H23A C23 H23C 109.5 . . ?
H23B C23 H23C 109.5 . . ?
C22 C24 H24A 109.5 . . ?
C22 C24 H24B 109.5 . . ?
H24A C24 H24B 109.5 . . ?
C22 C24 H24C 109.5 . . ?
H24A C24 H24C 109.5 . . ?
H24B C24 H24C 109.5 . . ?
N2 C25 C16 111.83(16) . . ?
N2 C25 H25B 111.3(15) . . ?
C16 C25 H25B 112.1(15) . . ?
N2 C25 H25A 106.5(14) . . ?
C16 C25 H25A 111.0(14) . . ?
H25B C25 H25A 104(2) . . ?
C1 C26A H26A 109.5 . . ?
C1 C26A H26B 109.5 . . ?
C1 C26A H26C 109.5 . . ?
C2 C26B H26D 109.5 . . ?
C2 C26B H26E 109.5 . . ?
H26D C26B H26E 109.5 . . ?
C2 C26B H26F 109.5 . . ?
H26D C26B H26F 109.5 . . ?
H26E C26B H26F 109.5 . . ?

loop_
_geom_bond_atom_site_label_1
_geom_bond_atom_site_label_2
_geom_bond_distance
_geom_bond_site_symmetry_2
_geom_bond_publ_flag
Cl1 C7 1.753(2) . ?
O1 C10 1.367(2) . ?
O1 H1O 0.84(3) . ?
N1 C3 1.461(2) . ?
N1 C4 1.485(3) . ?
N1 C2 1.488(2) . ?
C1 N2 1.482(3) . ?
C1 C2 1.526(3) . ?
C1 C26A 1.541(4) . ?
C1 H1 0.92(3) . ?
Cl2 C18 1.7464(19) . ?
O2 C21 1.367(2) . ?
O2 H2O 0.90(3) . ?
N2 C3 1.465(2) . ?
N2 C25 1.468(3) . ?
C2 C26B 1.306(7) . ?
C2 H2 0.9800 . ?
C3 H3B 0.98(2) . ?
C3 H3A 1.02(2) . ?
C4 C5 1.515(2) . ?
C4 H4B 0.96(2) . ?
C4 H4A 0.98(2) . ?
C5 C10 1.401(3) . ?
C5 C6 1.402(3) . ?
C6 C7 1.393(3) . ?
C6 C14 1.503(3) . ?
C7 C8 1.385(3) . ?
C8 C9 1.381(3) . ?
C8 H8 0.96(2) . ?
C9 C10 1.400(3) . ?
C9 C11 1.519(3) . ?
C11 C12 1.523(3) . ?
C11 C13 1.527(3) . ?
C11 H11 0.95(3) . ?
C12 H12A 0.9600 . ?
C12 H12B 0.9600 . ?
C12 H12C 0.9600 . ?
C13 H13A 0.9600 . ?
C13 H13B 0.9600 . ?
C13 H13C 0.9600 . ?
C14 H14A 0.9600 . ?
C14 H14B 0.9600 . ?
C14 H14C 0.9600 . ?
C15 C17 1.508(3) . ?
C15 H15A 0.9600 . ?
C15 H15B 0.9600 . ?
C15 H15C 0.9600 . ?
C16 C17 1.402(3) . ?
C16 C21 1.406(3) . ?
C16 C25 1.518(3) . ?
C17 C18 1.389(3) . ?
C18 C19 1.378(3) . ?
C19 C20 1.394(3) . ?
C19 H19 0.96(2) . ?
C20 C21 1.393(3) . ?
C20 C22 1.516(3) . ?
C22 C24 1.519(3) . ?
C22 C23 1.524(3) . ?
C22 H22 0.97(3) . ?
C23 H23A 0.9600 . ?
C23 H23B 0.9600 . ?
C23 H23C 0.9600 . ?
C24 H24A 0.9600 . ?
C24 H24B 0.9600 . ?
C24 H24C 0.9600 . ?
C25 H25B 0.97(3) . ?
C25 H25A 0.98(3) . ?
C26A H26A 0.9600 . ?
C26A H26B 0.9600 . ?
C26A H26C 0.9600 . ?
C26B H26D 0.9600 . ?
C26B H26E 0.9600 . ?
C26B H26F 0.9600 . ?

loop_
_geom_hbond_atom_site_label_D
_geom_hbond_atom_site_label_H
_geom_hbond_atom_site_label_A
_geom_hbond_distance_DH
_geom_hbond_distance_HA
_geom_hbond_distance_DA
_geom_hbond_angle_DHA
_geom_hbond_site_symmetry_A
O1 H1O N1 0.84(3) 1.83(3) 2.615(2) 155(3) .
O2 H2O N2 0.90(3) 1.80(3) 2.628(2) 153(3) .

loop_
_geom_torsion_atom_site_label_1
_geom_torsion_atom_site_label_2
_geom_torsion_atom_site_label_3
_geom_torsion_atom_site_label_4
_geom_torsion
_geom_torsion_site_symmetry_1
_geom_torsion_site_symmetry_2
_geom_torsion_site_symmetry_3
_geom_torsion_site_symmetry_4
_geom_torsion_publ_flag
C2 C1 N2 C3 25.0(2) . . . . ?
C26A C1 N2 C3 140.5(2) . . . . ?
C2 C1 N2 C25 149.84(18) . . . . ?
C26A C1 N2 C25 -94.6(2) . . . . ?
C3 N1 C2 C26B 123.8(5) . . . . ?
C4 N1 C2 C26B -116.2(5) . . . . ?
C3 N1 C2 C1 -23.0(2) . . . . ?
C4 N1 C2 C1 97.0(2) . . . . ?
N2 C1 C2 C26B -148.6(5) . . . . ?
C26A C1 C2 C26B 96.1(5) . . . . ?
N2 C1 C2 N1 -1.2(2) . . . . ?
C26A C1 C2 N1 -116.6(2) . . . . ?
C4 N1 C3 N2 -81.00(18) . . . . ?
C2 N1 C3 N2 39.1(2) . . . . ?
C25 N2 C3 N1 -166.20(15) . . . . ?
C1 N2 C3 N1 -40.5(2) . . . . ?
C3 N1 C4 C5 -72.46(19) . . . . ?
C2 N1 C4 C5 172.37(16) . . . . ?
N1 C4 C5 C10 -39.0(2) . . . . ?
N1 C4 C5 C6 144.70(17) . . . . ?
C10 C5 C6 C7 -0.3(3) . . . . ?
C4 C5 C6 C7 175.95(18) . . . . ?
C10 C5 C6 C14 -178.48(18) . . . . ?
C4 C5 C6 C14 -2.2(3) . . . . ?
C5 C6 C7 C8 1.0(3) . . . . ?
C14 C6 C7 C8 179.2(2) . . . . ?
C5 C6 C7 Cl1 -178.18(15) . . . . ?
C14 C6 C7 Cl1 0.0(3) . . . . ?
C6 C7 C8 C9 -0.5(3) . . . . ?
Cl1 C7 C8 C9 178.78(16) . . . . ?
C7 C8 C9 C10 -0.8(3) . . . . ?
C7 C8 C9 C11 179.28(19) . . . . ?
C8 C9 C10 O1 -178.45(17) . . . . ?
C11 C9 C10 O1 1.4(3) . . . . ?
C8 C9 C10 C5 1.5(3) . . . . ?
C11 C9 C10 C5 -178.57(18) . . . . ?
C6 C5 C10 O1 179.01(17) . . . . ?
C4 C5 C10 O1 2.7(3) . . . . ?
C6 C5 C10 C9 -1.0(3) . . . . ?
C4 C5 C10 C9 -177.27(17) . . . . ?
C8 C9 C11 C12 -18.7(3) . . . . ?
C10 C9 C11 C12 161.43(19) . . . . ?
C8 C9 C11 C13 106.2(2) . . . . ?
C10 C9 C11 C13 -73.6(3) . . . . ?
C21 C16 C17 C18 1.7(3) . . . . ?
C25 C16 C17 C18 179.52(16) . . . . ?
C21 C16 C17 C15 -176.94(17) . . . . ?
C25 C16 C17 C15 0.9(3) . . . . ?
C16 C17 C18 C19 -1.6(3) . . . . ?
C15 C17 C18 C19 177.08(18) . . . . ?
C16 C17 C18 Cl2 178.59(13) . . . . ?
C15 C17 C18 Cl2 -2.7(2) . . . . ?
C17 C18 C19 C20 0.6(3) . . . . ?
Cl2 C18 C19 C20 -179.54(14) . . . . ?
C18 C19 C20 C21 0.2(3) . . . . ?
C18 C19 C20 C22 178.25(17) . . . . ?
C19 C20 C21 O2 -179.47(16) . . . . ?
C22 C20 C21 O2 2.5(3) . . . . ?
C19 C20 C21 C16 0.0(3) . . . . ?
C22 C20 C21 C16 -178.05(17) . . . . ?
C17 C16 C21 O2 178.47(16) . . . . ?
C25 C16 C21 O2 0.6(2) . . . . ?
C17 C16 C21 C20 -0.9(3) . . . . ?
C25 C16 C21 C20 -178.85(17) . . . . ?
C21 C20 C22 C24 112.3(2) . . . . ?
C19 C20 C22 C24 -65.7(2) . . . . ?
C21 C20 C22 C23 -124.0(2) . . . . ?
C19 C20 C22 C23 58.1(3) . . . . ?
C3 N2 C25 C16 -68.2(2) . . . . ?
C1 N2 C25 C16 171.73(17) . . . . ?
C17 C16 C25 N2 138.48(18) . . . . ?
C21 C16 C25 N2 -43.7(2) . . . . ?
